data_7051768
loop_
_publ_author_name
'Wei, Qiao-Hua'
'Argent, Stephen P.'
'Adams, Harry'
'Ward, Michael D.'

_publ_section_title
;
 Post-coordination functionalisation of pyrazolyl-based ligands as a
 route to polynuclear complexes based on an inert RuIIN6 core
;
_journal_issue 1
_journal_name_full 'New Journal of Chemistry'
_journal_page_first 73
_journal_paper_doi 10.1039/b708572a
_journal_volume 32
_journal_year 2008
_chemical_formula_sum 'C34 H44 F12 N12 O2 P2 Ru'
_chemical_formula_weight 1043.82
_chemical_name_systematic
;
?
;
_space_group_IT_number 15
_symmetry_cell_setting monoclinic
_symmetry_space_group_name_Hall '-C 2yc'
_symmetry_space_group_name_H-M 'C 1 2/c 1'
_atom_sites_solution_hydrogens geom
_atom_sites_solution_primary direct
_atom_sites_solution_secondary difmap
_audit_creation_method SHELXL-97
_cell_angle_alpha 90.00
_cell_angle_beta 105.085(4)
_cell_angle_gamma 90.00
_cell_formula_units_Z 8
_cell_length_a 25.6147(16)
_cell_length_b 10.1935(6)
_cell_length_c 36.361(2)
_cell_measurement_reflns_used 5304
_cell_measurement_temperature 150(2)
_cell_measurement_theta_max 23.15
_cell_measurement_theta_min 2.47
_cell_volume 9166.8(10)
_computing_cell_refinement 'Bruker SMART'
_computing_data_collection 'Bruker SMART'
_computing_data_reduction 'Bruker SAINT'
_computing_molecular_graphics 'Bruker SHELXTL'
_computing_publication_material 'Bruker SHELXTL'
_computing_structure_refinement 'SHELXL-97 (Sheldrick, 1997)'
_computing_structure_solution 'SHELXS-97 (Sheldrick, 1990)'
_diffrn_ambient_temperature 150(2)
_diffrn_measured_fraction_theta_full 0.998
_diffrn_measured_fraction_theta_max 0.998
_diffrn_measurement_device_type 'CCD area detector'
_diffrn_measurement_method 'phi and omega scans'
_diffrn_radiation_monochromator graphite
_diffrn_radiation_source 'fine-focus sealed tube'
_diffrn_radiation_type MoK\a
_diffrn_radiation_wavelength 0.71073
_diffrn_reflns_av_R_equivalents 0.0827
_diffrn_reflns_av_sigmaI/netI 0.0549
_diffrn_reflns_limit_h_max 33
_diffrn_reflns_limit_h_min -33
_diffrn_reflns_limit_k_max 12
_diffrn_reflns_limit_k_min -13
_diffrn_reflns_limit_l_max 44
_diffrn_reflns_limit_l_min -47
_diffrn_reflns_number 53604
_diffrn_reflns_theta_full 27.54
_diffrn_reflns_theta_max 27.54
_diffrn_reflns_theta_min 2.35
_exptl_absorpt_coefficient_mu 0.506
_exptl_absorpt_correction_T_max 0.9751
_exptl_absorpt_correction_T_min 0.9012
_exptl_absorpt_correction_type none
_exptl_crystal_colour orange-red
_exptl_crystal_density_diffrn 1.513
_exptl_crystal_density_meas 1.513
_exptl_crystal_density_method 'not measured'
_exptl_crystal_description prism
_exptl_crystal_F_000 4240
_exptl_crystal_size_max 0.21
_exptl_crystal_size_mid 0.20
_exptl_crystal_size_min 0.05
_refine_diff_density_max 0.830
_refine_diff_density_min -0.673
_refine_diff_density_rms 0.086
_refine_ls_extinction_method none
_refine_ls_goodness_of_fit_ref 1.012
_refine_ls_hydrogen_treatment constr
_refine_ls_matrix_type full
_refine_ls_number_parameters 565
_refine_ls_number_reflns 10549
_refine_ls_number_restraints 17
_refine_ls_restrained_S_all 1.015
_refine_ls_R_factor_all 0.0910
_refine_ls_R_factor_gt 0.0553
_refine_ls_shift/su_max 0.001
_refine_ls_shift/su_mean 0.000
_refine_ls_structure_factor_coef Fsqd
_refine_ls_weighting_details 'calc w=1/[\s^2^(Fo^2^)+(0.0634P)^2^+27.2979P] where P=(Fo^2^+2Fc^2^)/3'
_refine_ls_weighting_scheme calc
_refine_ls_wR_factor_gt 0.1290
_refine_ls_wR_factor_ref 0.1475
_reflns_number_gt 7236
_reflns_number_total 10549
_reflns_threshold_expression >2sigma(I)
_cod_data_source_file b708572a.txt
_cod_data_source_block imw930
_cod_depositor_comments
;
The following automatic conversions were performed:
'_symmetry_cell_setting' value 'Monoclinic' changed to 'monoclinic'
according to '/home/saulius/struct/CIF-dictionaries/cif_core.dic'
dictionary named 'cif_core.dic' version 2.4.1 from 2010-06-29.

Automatic conversion script
Id: cif_fix_enum 1527 2010-12-29 10:47:43Z saulius 
;
_cod_original_sg_symbol_H-M C2/c
_cod_database_code 7051768

loop_
_symmetry_equiv_pos_as_xyz
'x, y, z'
'-x, y, -z+1/2'
'x+1/2, y+1/2, z'
'-x+1/2, y+1/2, -z+1/2'
'-x, -y, -z'
'x, -y, z-1/2'
'-x+1/2, -y+1/2, -z'
'x+1/2, -y+1/2, z-1/2'

loop_
_atom_site_label
_atom_site_type_symbol
_atom_site_fract_x
_atom_site_fract_y
_atom_site_fract_z
_atom_site_U_iso_or_equiv
_atom_site_adp_type
_atom_site_occupancy
_atom_site_symmetry_multiplicity
_atom_site_calc_flag
_atom_site_refinement_flags
_atom_site_disorder_assembly
_atom_site_disorder_group
Ru1 Ru 0.606306(12) -0.38194(3) 0.878517(8) 0.03217(10) Uani 1 1 d . . .
P1 P 0.12694(5) 0.57958(13) 0.70308(4) 0.0509(3) Uani 1 1 d . . .
P2 P 0.89218(5) 0.76967(13) 0.49772(4) 0.0537(3) Uani 1 1 d . . .
F1 F 0.08863(13) 0.6318(3) 0.72942(8) 0.0705(8) Uani 1 1 d . . .
F2 F 0.13420(15) 0.7239(4) 0.68976(13) 0.1015(13) Uani 1 1 d . . .
F3 F 0.07226(12) 0.5669(4) 0.66872(8) 0.0746(9) Uani 1 1 d . . .
F4 F 0.16082(14) 0.5218(4) 0.67648(11) 0.0967(12) Uani 1 1 d . . .
F5 F 0.11708(14) 0.4337(3) 0.71664(10) 0.0795(9) Uani 1 1 d . . .
F6 F 0.17757(15) 0.5925(4) 0.73723(12) 0.1066(13) Uani 1 1 d . . .
F7 F 0.90493(13) 0.8334(4) 0.53893(10) 0.0992(13) Uani 1 1 d . A .
F8 F 0.95526(13) 0.7523(3) 0.50156(9) 0.0743(9) Uani 1 1 d . A .
F9 F 0.8263(2) 0.8086(6) 0.49201(15) 0.0551(13) Uiso 0.592(5) 1 d PU A 1
F10 F 0.8982(2) 0.9257(6) 0.48673(16) 0.0665(15) Uiso 0.592(5) 1 d PU A 1
F11 F 0.8766(3) 0.7374(7) 0.45296(19) 0.0942(19) Uiso 0.592(5) 1 d PU A 1
F12 F 0.8828(3) 0.6314(8) 0.5083(3) 0.109(2) Uiso 0.592(5) 1 d PU A 1
F9' F 0.8340(3) 0.7532(9) 0.5010(2) 0.062(2) Uiso 0.408(5) 1 d PU A 2
F10' F 0.8866(4) 0.8638(10) 0.4683(3) 0.088(2) Uiso 0.408(5) 1 d PU A 2
F11' F 0.8820(4) 0.6405(9) 0.4706(3) 0.085(2) Uiso 0.408(5) 1 d PU A 2
F12' F 0.9046(4) 0.6477(10) 0.5333(3) 0.101(3) Uiso 0.408(5) 1 d PU A 2
O1 O 0.6567(2) -0.5121(5) 0.76849(15) 0.1078(17) Uani 1 1 d . . .
O2 O 0.79063(14) 0.4804(3) 0.57932(10) 0.0621(9) Uani 1 1 d . . .
N1 N 0.63646(14) -0.1727(4) 0.94675(10) 0.0433(8) Uani 1 1 d . . .
H1A H 0.6630 -0.1311 0.9405 0.052 Uiso 1 1 calc R . .
N2 N 0.60690(13) -0.2694(3) 0.92621(9) 0.0365(7) Uani 1 1 d . . .
N3 N 0.54550(13) -0.4606(3) 0.89726(9) 0.0351(7) Uani 1 1 d . . .
N4 N 0.57872(14) -0.5333(3) 0.84019(9) 0.0393(8) Uani 1 1 d . . .
N5 N 0.59047(16) -0.5876(4) 0.80957(10) 0.0496(9) Uani 1 1 d . . .
H5A H 0.6167 -0.5615 0.7997 0.060 Uiso 1 1 calc R . .
N6 N 0.51888(14) -0.1823(4) 0.82936(10) 0.0464(9) Uani 1 1 d . . .
H6A H 0.4907 -0.2037 0.8377 0.056 Uiso 1 1 calc R . .
N7 N 0.56760(13) -0.2394(3) 0.84068(9) 0.0369(7) Uani 1 1 d . . .
N8 N 0.66646(13) -0.3090(3) 0.85823(9) 0.0369(7) Uani 1 1 d . . .
N9 N 0.67306(13) -0.4852(3) 0.90886(9) 0.0364(7) Uani 1 1 d . . .
N10 N 0.68495(14) -0.5725(4) 0.93754(10) 0.0439(8) Uani 1 1 d . . .
H10A H 0.6610 -0.6092 0.9478 0.053 Uiso 1 1 calc R . .
N100 N 0.6122(2) 0.1346(6) 0.57633(15) 0.0833(16) Uani 1 1 d . . .
N101 N 0.5660(2) -0.2617(7) 0.63749(17) 0.0967(18) Uani 1 1 d . C .
C1 C 0.6196(2) -0.1487(5) 0.97803(13) 0.0538(12) Uani 1 1 d . . .
H1B H 0.6343 -0.0844 0.9968 0.065 Uiso 1 1 calc R . .
C2 C 0.57790(19) -0.2321(5) 0.97860(12) 0.0502(11) Uani 1 1 d . . .
H2A H 0.5583 -0.2380 0.9974 0.060 Uiso 1 1 calc R . .
C3 C 0.57069(16) -0.3057(4) 0.94564(11) 0.0364(9) Uani 1 1 d . . .
C4 C 0.53413(16) -0.4124(4) 0.92876(11) 0.0378(9) Uani 1 1 d . . .
C5 C 0.49232(18) -0.4640(5) 0.94203(13) 0.0476(11) Uani 1 1 d . . .
H5B H 0.4846 -0.4298 0.9643 0.057 Uiso 1 1 calc R . .
C6 C 0.46220(19) -0.5660(5) 0.92219(14) 0.0529(12) Uani 1 1 d . . .
H6B H 0.4333 -0.6021 0.9308 0.063 Uiso 1 1 calc R . .
C7 C 0.47392(18) -0.6156(5) 0.89012(14) 0.0510(11) Uani 1 1 d . . .
H7A H 0.4533 -0.6860 0.8765 0.061 Uiso 1 1 calc R . .
C8 C 0.51626(16) -0.5618(4) 0.87769(12) 0.0398(9) Uani 1 1 d . . .
C9 C 0.53606(17) -0.6017(4) 0.84552(12) 0.0413(9) Uani 1 1 d . . .
C10 C 0.5214(2) -0.7003(5) 0.81828(13) 0.0537(12) Uani 1 1 d . . .
H10B H 0.4932 -0.7628 0.8157 0.064 Uiso 1 1 calc R . .
C11 C 0.5566(2) -0.6872(5) 0.79619(14) 0.0589(13) Uani 1 1 d . . .
H11A H 0.5571 -0.7400 0.7748 0.071 Uiso 1 1 calc R . .
C12 C 0.5188(2) -0.0877(5) 0.80349(13) 0.0571(13) Uani 1 1 d . . .
H12A H 0.4888 -0.0342 0.7915 0.068 Uiso 1 1 calc R . .
C13 C 0.5689(2) -0.0819(5) 0.79758(13) 0.0528(12) Uani 1 1 d . . .
H13A H 0.5808 -0.0249 0.7808 0.063 Uiso 1 1 calc R . .
C14 C 0.59883(17) -0.1768(4) 0.82119(11) 0.0408(9) Uani 1 1 d . . .
C15 C 0.65511(18) -0.2174(4) 0.83054(12) 0.0415(10) Uani 1 1 d . . .
C16 C 0.6953(2) -0.1713(5) 0.81415(14) 0.0539(12) Uani 1 1 d . . .
H16A H 0.6873 -0.1081 0.7943 0.065 Uiso 1 1 calc R . .
C17 C 0.7471(2) -0.2207(6) 0.82775(15) 0.0621(14) Uani 1 1 d . . .
H17A H 0.7751 -0.1909 0.8170 0.075 Uiso 1 1 calc R . .
C18 C 0.75878(19) -0.3128(5) 0.85674(14) 0.0567(12) Uani 1 1 d . . .
H18A H 0.7945 -0.3454 0.8662 0.068 Uiso 1 1 calc R . .
C19 C 0.71734(16) -0.3563(4) 0.87165(12) 0.0416(10) Uani 1 1 d . . .
C20 C 0.72055(16) -0.4540(4) 0.90157(12) 0.0418(10) Uani 1 1 d . . .
C21 C 0.76267(18) -0.5232(5) 0.92598(13) 0.0517(11) Uani 1 1 d . . .
H21A H 0.8000 -0.5199 0.9268 0.062 Uiso 1 1 calc R . .
C22 C 0.73867(19) -0.5963(5) 0.94837(14) 0.0551(12) Uani 1 1 d . . .
H22A H 0.7566 -0.6539 0.9682 0.066 Uiso 1 1 calc R . .
C100 C 0.5230(3) 0.0087(10) 0.5713(3) 0.113(3) Uani 1 1 d . . .
H1F H 0.5019 0.0536 0.5865 0.11(3) Uiso 1 1 calc R . .
H1D H 0.5310 -0.0810 0.5808 0.26(7) Uiso 1 1 calc R . .
H1C H 0.5022 0.0061 0.5446 0.41(12) Uiso 1 1 calc R . .
C101 C 0.5733(3) 0.0791(6) 0.57445(16) 0.0687(16) Uani 1 1 d . . .
C02 C 0.5583(8) -0.4031(17) 0.7330(5) 0.096(4) Uiso 0.462(10) 1 d PU B 1
H02A H 0.5395 -0.3445 0.7124 0.144 Uiso 0.462(10) 1 calc PR B 1
H02B H 0.5557 -0.3675 0.7575 0.144 Uiso 0.462(10) 1 calc PR B 1
H02C H 0.5414 -0.4901 0.7292 0.144 Uiso 0.462(10) 1 calc PR B 1
C03 C 0.6176(9) -0.4143(19) 0.7329(5) 0.093(3) Uiso 0.462(10) 1 d PU B 1
H03A H 0.6335 -0.3252 0.7353 0.112 Uiso 0.462(10) 1 calc PR B 1
H03B H 0.6196 -0.4499 0.7079 0.112 Uiso 0.462(10) 1 calc PR B 1
C04 C 0.7028(7) -0.5340(19) 0.7636(5) 0.087(3) Uiso 0.462(10) 1 d PU B 1
H04A H 0.7252 -0.4536 0.7670 0.105 Uiso 0.462(10) 1 calc PR B 1
H04B H 0.7004 -0.5721 0.7382 0.105 Uiso 0.462(10) 1 calc PR B 1
C05 C 0.7252(7) -0.6372(18) 0.7967(5) 0.089(3) Uiso 0.462(10) 1 d PU B 1
H05A H 0.7620 -0.6630 0.7966 0.133 Uiso 0.462(10) 1 calc PR B 1
H05B H 0.7019 -0.7149 0.7927 0.133 Uiso 0.462(10) 1 calc PR B 1
H05C H 0.7256 -0.5974 0.8213 0.133 Uiso 0.462(10) 1 calc PR B 1
C02' C 0.5875(7) -0.3981(15) 0.7299(4) 0.090(3) Uiso 0.538(10) 1 d PU B 2
H02D H 0.5763 -0.3448 0.7067 0.135 Uiso 0.538(10) 1 calc PR B 2
H02E H 0.5838 -0.3465 0.7518 0.135 Uiso 0.538(10) 1 calc PR B 2
H02F H 0.5646 -0.4763 0.7272 0.135 Uiso 0.538(10) 1 calc PR B 2
C03' C 0.6482(7) -0.4408(16) 0.7361(4) 0.095(3) Uiso 0.538(10) 1 d PU B 2
H03C H 0.6532 -0.4946 0.7146 0.114 Uiso 0.538(10) 1 calc PR B 2
H03D H 0.6726 -0.3638 0.7395 0.114 Uiso 0.538(10) 1 calc PR B 2
C04' C 0.7139(6) -0.5951(16) 0.7765(5) 0.086(3) Uiso 0.538(10) 1 d PU B 2
H04C H 0.7151 -0.6460 0.7536 0.103 Uiso 0.538(10) 1 calc PR B 2
H04D H 0.7449 -0.5339 0.7825 0.103 Uiso 0.538(10) 1 calc PR B 2
C05' C 0.7171(7) -0.6911(17) 0.8112(5) 0.109(4) Uiso 0.538(10) 1 d PU B 2
H05D H 0.7507 -0.7417 0.8162 0.163 Uiso 0.538(10) 1 calc PR B 2
H05E H 0.6862 -0.7511 0.8051 0.163 Uiso 0.538(10) 1 calc PR B 2
H05F H 0.7164 -0.6399 0.8339 0.163 Uiso 0.538(10) 1 calc PR B 2
C106 C 0.7192(3) 0.3632(7) 0.5377(2) 0.102(2) Uani 1 1 d . . .
H10C H 0.6801 0.3486 0.5304 0.154 Uiso 1 1 calc R . .
H10D H 0.7378 0.2802 0.5463 0.154 Uiso 1 1 calc R . .
H10E H 0.7307 0.3964 0.5158 0.154 Uiso 1 1 calc R . .
C107 C 0.7331(3) 0.4604(8) 0.5691(2) 0.095(2) Uani 1 1 d . . .
H10F H 0.7142 0.5443 0.5607 0.113 Uiso 1 1 calc R . .
H10G H 0.7215 0.4278 0.5914 0.113 Uiso 1 1 calc R . .
C108 C 0.8071(3) 0.5828(6) 0.60691(19) 0.093(2) Uani 1 1 d . . .
H10H H 0.8001 0.5562 0.6314 0.112 Uiso 1 1 calc R . .
H10I H 0.7861 0.6635 0.5980 0.112 Uiso 1 1 calc R . .
C109 C 0.8653(3) 0.6082(7) 0.61238(19) 0.103(3) Uani 1 1 d . . .
H10J H 0.8769 0.6782 0.6312 0.154 Uiso 1 1 calc R . .
H10K H 0.8719 0.6351 0.5881 0.154 Uiso 1 1 calc R . .
H10L H 0.8858 0.5281 0.6214 0.154 Uiso 1 1 calc R . .
C110 C 0.6599(8) -0.262(3) 0.6277(6) 0.130(5) Uiso 0.482(19) 1 d PU C 1
H11B H 0.6673 -0.1698 0.6231 0.194 Uiso 0.482(19) 1 calc PR C 1
H11C H 0.6630 -0.3150 0.6059 0.194 Uiso 0.482(19) 1 calc PR C 1
H11D H 0.6861 -0.2927 0.6508 0.194 Uiso 0.482(19) 1 calc PR C 1
C10' C 0.6528(8) -0.362(3) 0.6306(6) 0.129(5) Uiso 0.518(19) 1 d PU C 2
H10M H 0.6438 -0.4531 0.6353 0.194 Uiso 0.518(19) 1 calc PR C 2
H10N H 0.6854 -0.3354 0.6500 0.194 Uiso 0.518(19) 1 calc PR C 2
H10O H 0.6595 -0.3557 0.6053 0.194 Uiso 0.518(19) 1 calc PR C 2
C111 C 0.6064(3) -0.2737(10) 0.6325(2) 0.113(3) Uani 1 1 d . . .

loop_
_atom_site_aniso_label
_atom_site_aniso_U_11
_atom_site_aniso_U_22
_atom_site_aniso_U_33
_atom_site_aniso_U_23
_atom_site_aniso_U_13
_atom_site_aniso_U_12
Ru1 0.03290(16) 0.03463(17) 0.02864(15) -0.00034(14) 0.00739(11) 0.00373(14)
P1 0.0465(7) 0.0601(8) 0.0482(7) 0.0103(6) 0.0162(5) 0.0036(6)
P2 0.0554(7) 0.0541(8) 0.0558(7) -0.0212(6) 0.0219(6) -0.0149(6)
F1 0.081(2) 0.079(2) 0.0552(17) 0.0000(16) 0.0244(15) 0.0175(17)
F2 0.080(2) 0.088(3) 0.141(4) 0.024(2) 0.035(2) -0.008(2)
F3 0.0641(19) 0.104(3) 0.0545(17) 0.0017(17) 0.0131(15) 0.0015(18)
F4 0.082(2) 0.126(3) 0.096(3) 0.024(2) 0.049(2) 0.022(2)
F5 0.099(2) 0.070(2) 0.080(2) 0.0145(18) 0.043(2) 0.0153(19)
F6 0.073(2) 0.124(3) 0.108(3) -0.013(3) -0.003(2) 0.009(2)
F7 0.0549(18) 0.156(4) 0.086(2) -0.063(3) 0.0162(17) -0.008(2)
F8 0.069(2) 0.081(2) 0.079(2) 0.0023(17) 0.0293(17) 0.0217(17)
O1 0.126(4) 0.117(4) 0.100(4) -0.022(3) 0.065(3) -0.033(3)
O2 0.064(2) 0.056(2) 0.064(2) -0.0061(17) 0.0122(18) 0.0057(17)
N1 0.0436(19) 0.0396(19) 0.044(2) -0.0086(16) 0.0066(16) -0.0047(16)
N2 0.0391(18) 0.0361(18) 0.0327(17) -0.0029(14) 0.0064(14) 0.0032(14)
N3 0.0347(17) 0.0372(18) 0.0315(16) 0.0023(14) 0.0052(13) 0.0040(14)
N4 0.048(2) 0.0408(19) 0.0280(16) -0.0037(14) 0.0077(15) 0.0069(16)
N5 0.058(2) 0.053(2) 0.039(2) -0.0061(17) 0.0137(17) 0.0043(18)
N6 0.0410(19) 0.059(2) 0.0388(19) 0.0073(17) 0.0091(15) 0.0158(17)
N7 0.0372(18) 0.0407(19) 0.0315(17) -0.0017(14) 0.0071(14) 0.0104(15)
N8 0.0384(18) 0.0379(19) 0.0361(17) -0.0024(15) 0.0128(14) 0.0039(15)
N9 0.0375(17) 0.0360(18) 0.0354(17) 0.0004(14) 0.0091(14) 0.0020(14)
N10 0.045(2) 0.043(2) 0.043(2) 0.0087(16) 0.0085(16) 0.0073(16)
N100 0.073(3) 0.107(5) 0.070(3) 0.001(3) 0.021(3) 0.013(3)
N101 0.079(4) 0.124(5) 0.093(4) -0.016(4) 0.032(3) 0.002(4)
C1 0.063(3) 0.052(3) 0.041(2) -0.015(2) 0.006(2) 0.007(2)
C2 0.056(3) 0.061(3) 0.033(2) -0.006(2) 0.012(2) 0.010(2)
C3 0.038(2) 0.038(2) 0.033(2) 0.0012(17) 0.0092(16) 0.0085(17)
C4 0.039(2) 0.046(2) 0.0290(19) 0.0062(17) 0.0102(16) 0.0084(18)
C5 0.047(2) 0.054(3) 0.046(2) 0.008(2) 0.019(2) 0.008(2)
C6 0.044(2) 0.058(3) 0.059(3) 0.014(2) 0.018(2) -0.001(2)
C7 0.044(2) 0.049(3) 0.058(3) 0.008(2) 0.009(2) -0.005(2)
C8 0.039(2) 0.038(2) 0.038(2) 0.0034(18) 0.0024(17) 0.0005(18)
C9 0.044(2) 0.036(2) 0.038(2) -0.0014(18) 0.0024(18) -0.0007(18)
C10 0.060(3) 0.051(3) 0.046(3) -0.008(2) 0.006(2) -0.006(2)
C11 0.075(3) 0.048(3) 0.045(3) -0.014(2) 0.000(2) 0.002(3)
C12 0.062(3) 0.066(3) 0.043(3) 0.016(2) 0.013(2) 0.025(2)
C13 0.068(3) 0.053(3) 0.041(2) 0.012(2) 0.020(2) 0.017(2)
C14 0.050(2) 0.041(2) 0.034(2) 0.0009(18) 0.0157(18) 0.0069(19)
C15 0.050(2) 0.040(2) 0.038(2) 0.0034(18) 0.0178(19) 0.0057(19)
C16 0.062(3) 0.056(3) 0.051(3) 0.009(2) 0.029(2) 0.005(2)
C17 0.055(3) 0.076(4) 0.066(3) 0.012(3) 0.035(3) 0.004(3)
C18 0.041(2) 0.074(3) 0.061(3) 0.006(3) 0.022(2) 0.008(2)
C19 0.036(2) 0.048(3) 0.042(2) -0.0019(19) 0.0142(17) 0.0078(18)
C20 0.037(2) 0.046(2) 0.044(2) -0.0012(19) 0.0123(18) 0.0062(18)
C21 0.039(2) 0.063(3) 0.051(3) 0.005(2) 0.009(2) 0.014(2)
C22 0.051(3) 0.058(3) 0.051(3) 0.007(2) 0.005(2) 0.018(2)
C100 0.094(5) 0.110(7) 0.124(7) -0.003(6) 0.010(5) -0.027(5)
C101 0.077(4) 0.074(4) 0.050(3) 0.002(3) 0.007(3) 0.022(3)
C106 0.062(4) 0.087(5) 0.140(7) -0.004(5) -0.007(4) -0.006(3)
C107 0.066(4) 0.094(5) 0.127(6) 0.016(5) 0.030(4) 0.016(4)
C108 0.149(7) 0.051(4) 0.075(4) 0.002(3) 0.020(4) 0.008(4)
C109 0.129(6) 0.085(5) 0.073(4) 0.004(4) -0.013(4) -0.041(5)
C111 0.071(5) 0.167(8) 0.108(6) -0.053(6) 0.039(4) 0.010(5)

loop_
_atom_type_symbol
_atom_type_description
_atom_type_scat_dispersion_real
_atom_type_scat_dispersion_imag
_atom_type_scat_source
C C 0.0033 0.0016 'International Tables Vol C Tables 4.2.6.8 and 6.1.1.4'
H H 0.0000 0.0000 'International Tables Vol C Tables 4.2.6.8 and 6.1.1.4'
N N 0.0061 0.0033 'International Tables Vol C Tables 4.2.6.8 and 6.1.1.4'
O O 0.0106 0.0060 'International Tables Vol C Tables 4.2.6.8 and 6.1.1.4'
F F 0.0171 0.0103 'International Tables Vol C Tables 4.2.6.8 and 6.1.1.4'
P P 0.1023 0.0942 'International Tables Vol C Tables 4.2.6.8 and 6.1.1.4'
Ru Ru -1.2594 0.8363 'International Tables Vol C Tables 4.2.6.8 and 6.1.1.4'

loop_
_geom_angle_atom_site_label_1
_geom_angle_atom_site_label_2
_geom_angle_atom_site_label_3
_geom_angle
_geom_angle_site_symmetry_1
_geom_angle_site_symmetry_3
_geom_angle_publ_flag
N8 Ru1 N3 177.74(13) . . ?
N8 Ru1 N9 77.19(13) . . ?
N3 Ru1 N9 102.77(13) . . ?
N8 Ru1 N7 77.13(13) . . ?
N3 Ru1 N7 102.99(13) . . ?
N9 Ru1 N7 154.20(14) . . ?
N8 Ru1 N2 105.19(13) . . ?
N3 Ru1 N2 77.07(13) . . ?
N9 Ru1 N2 90.60(13) . . ?
N7 Ru1 N2 93.77(13) . . ?
N8 Ru1 N4 100.80(13) . . ?
N3 Ru1 N4 76.94(14) . . ?
N9 Ru1 N4 93.98(13) . . ?
N7 Ru1 N4 93.15(13) . . ?
N2 Ru1 N4 153.98(14) . . ?
F6 P1 F4 92.5(2) . . ?
F6 P1 F2 91.5(2) . . ?
F4 P1 F2 91.9(2) . . ?
F6 P1 F5 89.9(2) . . ?
F4 P1 F5 89.9(2) . . ?
F2 P1 F5 177.7(2) . . ?
F6 P1 F3 177.4(2) . . ?
F4 P1 F3 90.02(19) . . ?
F2 P1 F3 89.2(2) . . ?
F5 P1 F3 89.4(2) . . ?
F6 P1 F1 90.4(2) . . ?
F4 P1 F1 176.0(2) . . ?
F2 P1 F1 90.7(2) . . ?
F5 P1 F1 87.45(17) . . ?
F3 P1 F1 86.99(17) . . ?
F10' P2 F12 147.2(6) . . ?
F10' P2 F9' 102.9(5) . . ?
F12 P2 F9' 69.7(4) . . ?
F10' P2 F7 113.0(5) . . ?
F12 P2 F7 98.6(4) . . ?
F9' P2 F7 86.4(3) . . ?
F10' P2 F8 92.4(4) . . ?
F12 P2 F8 95.7(3) . . ?
F9' P2 F8 164.4(4) . . ?
F7 P2 F8 90.46(18) . . ?
F10' P2 F11 54.8(5) . . ?
F12 P2 F11 93.1(4) . . ?
F9' P2 F11 93.8(4) . . ?
F7 P2 F11 167.6(3) . . ?
F8 P2 F11 92.6(3) . . ?
F10' P2 F11' 96.9(5) . . ?
F12 P2 F11' 51.9(4) . . ?
F9' P2 F11' 87.3(4) . . ?
F7 P2 F11' 150.0(4) . . ?
F8 P2 F11' 87.8(3) . . ?
F11 P2 F11' 42.3(4) . . ?
F10' P2 F10 33.4(4) . . ?
F12 P2 F10 175.6(4) . . ?
F9' P2 F10 106.1(4) . . ?
F7 P2 F10 80.0(3) . . ?
F8 P2 F10 88.4(2) . . ?
F11 P2 F10 88.1(3) . . ?
F11' P2 F10 129.9(4) . . ?
F10' P2 F9 81.2(4) . . ?
F12 P2 F9 91.7(4) . . ?
F9' P2 F9 22.8(3) . . ?
F7 P2 F9 88.5(2) . . ?
F8 P2 F9 172.5(3) . . ?
F11 P2 F9 86.9(3) . . ?
F11' P2 F9 96.7(4) . . ?
F10 P2 F9 84.1(3) . . ?
F10' P2 F12' 174.8(5) . . ?
F12 P2 F12' 32.5(4) . . ?
F9' P2 F12' 81.9(5) . . ?
F7 P2 F12' 69.1(4) . . ?
F8 P2 F12' 82.7(4) . . ?
F11 P2 F12' 123.3(5) . . ?
F11' P2 F12' 81.0(5) . . ?
F10 P2 F12' 147.6(4) . . ?
F9 P2 F12' 103.8(4) . . ?
C04 O1 C03' 85.1(10) . . ?
C04 O1 C04' 27.4(9) . . ?
C03' O1 C04' 111.2(10) . . ?
C04 O1 C03 112.1(11) . . ?
C03' O1 C03 27.0(8) . . ?
C04' O1 C03 137.8(9) . . ?
C108 O2 C107 112.3(5) . . ?
C1 N1 N2 110.2(4) . . ?
C1 N1 H1A 124.9 . . ?
N2 N1 H1A 124.9 . . ?
N1 N2 C3 105.9(3) . . ?
N1 N2 Ru1 138.5(3) . . ?
C3 N2 Ru1 115.3(3) . . ?
C4 N3 C8 120.7(4) . . ?
C4 N3 Ru1 119.9(3) . . ?
C8 N3 Ru1 119.4(3) . . ?
N5 N4 C9 105.7(3) . . ?
N5 N4 Ru1 138.7(3) . . ?
C9 N4 Ru1 115.7(3) . . ?
C11 N5 N4 110.4(4) . . ?
C11 N5 H5A 124.8 . . ?
N4 N5 H5A 124.8 . . ?
N7 N6 C12 111.0(4) . . ?
N7 N6 H6A 124.5 . . ?
C12 N6 H6A 124.5 . . ?
N6 N7 C14 105.2(3) . . ?
N6 N7 Ru1 139.1(3) . . ?
C14 N7 Ru1 115.6(3) . . ?
C15 N8 C19 121.0(4) . . ?
C15 N8 Ru1 119.5(3) . . ?
C19 N8 Ru1 119.5(3) . . ?
N10 N9 C20 106.0(3) . . ?
N10 N9 Ru1 137.8(3) . . ?
C20 N9 Ru1 116.0(3) . . ?
N9 N10 C22 110.7(4) . . ?
N9 N10 H10A 124.7 . . ?
C22 N10 H10A 124.7 . . ?
N1 C1 C2 108.9(4) . . ?
N1 C1 H1B 125.5 . . ?
C2 C1 H1B 125.5 . . ?
C1 C2 C3 104.6(4) . . ?
C1 C2 H2A 127.7 . . ?
C3 C2 H2A 127.7 . . ?
N2 C3 C2 110.4(4) . . ?
N2 C3 C4 115.7(3) . . ?
C2 C3 C4 133.9(4) . . ?
N3 C4 C5 121.0(4) . . ?
N3 C4 C3 111.9(3) . . ?
C5 C4 C3 127.2(4) . . ?
C6 C5 C4 118.7(4) . . ?
C6 C5 H5B 120.6 . . ?
C4 C5 H5B 120.6 . . ?
C7 C6 C5 120.3(4) . . ?
C7 C6 H6B 119.9 . . ?
C5 C6 H6B 119.9 . . ?
C6 C7 C8 119.5(5) . . ?
C6 C7 H7A 120.3 . . ?
C8 C7 H7A 120.3 . . ?
N3 C8 C7 119.8(4) . . ?
N3 C8 C9 111.9(4) . . ?
C7 C8 C9 128.2(4) . . ?
N4 C9 C10 110.4(4) . . ?
N4 C9 C8 115.9(4) . . ?
C10 C9 C8 133.7(4) . . ?
C11 C10 C9 104.6(4) . . ?
C11 C10 H10B 127.7 . . ?
C9 C10 H10B 127.7 . . ?
N5 C11 C10 109.0(4) . . ?
N5 C11 H11A 125.5 . . ?
C10 C11 H11A 125.5 . . ?
N6 C12 C13 108.2(4) . . ?
N6 C12 H12A 125.9 . . ?
C13 C12 H12A 125.9 . . ?
C12 C13 C14 105.4(4) . . ?
C12 C13 H13A 127.3 . . ?
C14 C13 H13A 127.3 . . ?
N7 C14 C13 110.2(4) . . ?
N7 C14 C15 115.3(4) . . ?
C13 C14 C15 134.5(4) . . ?
N8 C15 C16 120.7(4) . . ?
N8 C15 C14 112.4(4) . . ?
C16 C15 C14 126.9(4) . . ?
C17 C16 C15 118.0(4) . . ?
C17 C16 H16A 121.0 . . ?
C15 C16 H16A 121.0 . . ?
C18 C17 C16 121.0(4) . . ?
C18 C17 H17A 119.5 . . ?
C16 C17 H17A 119.5 . . ?
C19 C18 C17 118.7(4) . . ?
C19 C18 H18A 120.7 . . ?
C17 C18 H18A 120.7 . . ?
N8 C19 C18 120.5(4) . . ?
N8 C19 C20 111.9(3) . . ?
C18 C19 C20 127.6(4) . . ?
N9 C20 C21 110.1(4) . . ?
N9 C20 C19 115.4(3) . . ?
C21 C20 C19 134.5(4) . . ?
C22 C21 C20 105.2(4) . . ?
C22 C21 H21A 127.4 . . ?
C20 C21 H21A 127.4 . . ?
N10 C22 C21 108.2(4) . . ?
N10 C22 H22A 125.9 . . ?
C21 C22 H22A 125.9 . . ?
C101 C100 H1F 109.5 . . ?
C101 C100 H1D 109.5 . . ?
H1F C100 H1D 109.5 . . ?
C101 C100 H1C 109.5 . . ?
H1F C100 H1C 109.5 . . ?
H1D C100 H1C 109.5 . . ?
N100 C101 C100 179.0(8) . . ?
C03 C02 H02A 109.5 . . ?
C03 C02 H02B 109.5 . . ?
H02A C02 H02B 109.5 . . ?
C03 C02 H02C 109.5 . . ?
H02A C02 H02C 109.5 . . ?
H02B C02 H02C 109.5 . . ?
C02 C03 O1 115.0(12) . . ?
C02 C03 H03A 108.5 . . ?
O1 C03 H03A 108.5 . . ?
C02 C03 H03B 108.5 . . ?
O1 C03 H03B 108.5 . . ?
H03A C03 H03B 107.5 . . ?
O1 C04 C05 100.2(13) . . ?
O1 C04 H04A 111.7 . . ?
C05 C04 H04A 111.7 . . ?
O1 C04 H04B 111.7 . . ?
C05 C04 H04B 111.7 . . ?
H04A C04 H04B 109.5 . . ?
C04 C05 H05A 109.5 . . ?
C04 C05 H05B 109.5 . . ?
H05A C05 H05B 109.5 . . ?
C04 C05 H05C 109.5 . . ?
H05A C05 H05C 109.5 . . ?
H05B C05 H05C 109.5 . . ?
C03' C02' H02D 109.5 . . ?
C03' C02' H02E 109.5 . . ?
H02D C02' H02E 109.5 . . ?
C03' C02' H02F 109.5 . . ?
H02D C02' H02F 109.5 . . ?
H02E C02' H02F 109.5 . . ?
O1 C03' C02' 101.6(11) . . ?
O1 C03' H03C 111.4 . . ?
C02' C03' H03C 111.4 . . ?
O1 C03' H03D 111.4 . . ?
C02' C03' H03D 111.4 . . ?
H03C C03' H03D 109.3 . . ?
C05' C04' O1 108.5(10) . . ?
C05' C04' H04C 110.0 . . ?
O1 C04' H04C 110.0 . . ?
C05' C04' H04D 110.0 . . ?
O1 C04' H04D 110.0 . . ?
H04C C04' H04D 108.4 . . ?
C04' C05' H05D 109.5 . . ?
C04' C05' H05E 109.5 . . ?
H05D C05' H05E 109.5 . . ?
C04' C05' H05F 109.5 . . ?
H05D C05' H05F 109.5 . . ?
H05E C05' H05F 109.5 . . ?
C107 C106 H10C 109.5 . . ?
C107 C106 H10D 109.5 . . ?
H10C C106 H10D 109.5 . . ?
C107 C106 H10E 109.5 . . ?
H10C C106 H10E 109.5 . . ?
H10D C106 H10E 109.5 . . ?
O2 C107 C106 108.5(5) . . ?
O2 C107 H10F 110.0 . . ?
C106 C107 H10F 110.0 . . ?
O2 C107 H10G 110.0 . . ?
C106 C107 H10G 110.0 . . ?
H10F C107 H10G 108.4 . . ?
O2 C108 C109 109.0(6) . . ?
O2 C108 H10H 109.9 . . ?
C109 C108 H10H 109.9 . . ?
O2 C108 H10I 109.9 . . ?
C109 C108 H10I 109.9 . . ?
H10H C108 H10I 108.3 . . ?
C108 C109 H10J 109.5 . . ?
C108 C109 H10K 109.5 . . ?
H10J C109 H10K 109.5 . . ?
C108 C109 H10L 109.5 . . ?
H10J C109 H10L 109.5 . . ?
H10K C109 H10L 109.5 . . ?
C111 C110 H11B 109.5 . . ?
C111 C110 H11C 109.5 . . ?
H11B C110 H11C 109.5 . . ?
C111 C110 H11D 109.5 . . ?
H11B C110 H11D 109.5 . . ?
H11C C110 H11D 109.5 . . ?
C111 C10' H10M 109.5 . . ?
C111 C10' H10N 109.5 . . ?
H10M C10' H10N 109.5 . . ?
C111 C10' H10O 109.5 . . ?
H10M C10' H10O 109.5 . . ?
H10N C10' H10O 109.5 . . ?
N101 C111 C110 168.5(15) . . ?
N101 C111 C10' 149.2(14) . . ?
C110 C111 C10' 41.7(9) . . ?

loop_
_geom_bond_atom_site_label_1
_geom_bond_atom_site_label_2
_geom_bond_distance
_geom_bond_site_symmetry_2
_geom_bond_publ_flag
Ru1 N8 2.016(3) . ?
Ru1 N3 2.021(3) . ?
Ru1 N9 2.066(3) . ?
Ru1 N7 2.068(3) . ?
Ru1 N2 2.076(3) . ?
Ru1 N4 2.076(3) . ?
P1 F6 1.550(4) . ?
P1 F4 1.572(4) . ?
P1 F2 1.575(4) . ?
P1 F5 1.607(4) . ?
P1 F3 1.621(3) . ?
P1 F1 1.629(3) . ?
P2 F10' 1.416(9) . ?
P2 F12 1.497(8) . ?
P2 F9' 1.536(8) . ?
P2 F7 1.587(3) . ?
P2 F8 1.595(3) . ?
P2 F11 1.606(7) . ?
P2 F11' 1.626(9) . ?
P2 F10 1.657(6) . ?
P2 F9 1.693(5) . ?
P2 F12' 1.762(11) . ?
O1 C04 1.259(16) . ?
O1 C03' 1.354(15) . ?
O1 C04' 1.651(16) . ?
O1 C03 1.73(2) . ?
O2 C108 1.433(7) . ?
O2 C107 1.438(7) . ?
N1 C1 1.339(6) . ?
N1 N2 1.345(5) . ?
N1 H1A 0.8800 . ?
N2 C3 1.355(5) . ?
N3 C4 1.346(5) . ?
N3 C8 1.362(5) . ?
N4 N5 1.346(5) . ?
N4 C9 1.352(5) . ?
N5 C11 1.342(6) . ?
N5 H5A 0.8800 . ?
N6 N7 1.341(4) . ?
N6 C12 1.347(6) . ?
N6 H6A 0.8800 . ?
N7 C14 1.359(5) . ?
N8 C15 1.348(5) . ?
N8 C19 1.356(5) . ?
N9 N10 1.344(5) . ?
N9 C20 1.349(5) . ?
N10 C22 1.351(6) . ?
N10 H10A 0.8800 . ?
N100 C101 1.131(8) . ?
N101 C111 1.103(8) . ?
C1 C2 1.370(7) . ?
C1 H1B 0.9500 . ?
C2 C3 1.385(6) . ?
C2 H2A 0.9500 . ?
C3 C4 1.462(6) . ?
C4 C5 1.388(6) . ?
C5 C6 1.381(7) . ?
C5 H5B 0.9500 . ?
C6 C7 1.374(7) . ?
C6 H6B 0.9500 . ?
C7 C8 1.391(6) . ?
C7 H7A 0.9500 . ?
C8 C9 1.448(6) . ?
C9 C10 1.393(6) . ?
C10 C11 1.360(7) . ?
C10 H10B 0.9500 . ?
C11 H11A 0.9500 . ?
C12 C13 1.355(7) . ?
C12 H12A 0.9500 . ?
C13 C14 1.385(6) . ?
C13 H13A 0.9500 . ?
C14 C15 1.453(6) . ?
C15 C16 1.398(6) . ?
C16 C17 1.385(7) . ?
C16 H16A 0.9500 . ?
C17 C18 1.385(7) . ?
C17 H17A 0.9500 . ?
C18 C19 1.384(6) . ?
C18 H18A 0.9500 . ?
C19 C20 1.461(6) . ?
C20 C21 1.397(6) . ?
C21 C22 1.363(7) . ?
C21 H21A 0.9500 . ?
C22 H22A 0.9500 . ?
C100 C101 1.453(10) . ?
C100 H1F 0.9800 . ?
C100 H1D 0.9800 . ?
C100 H1C 0.9800 . ?
C02 C03 1.53(2) . ?
C02 H02A 0.9800 . ?
C02 H02B 0.9800 . ?
C02 H02C 0.9800 . ?
C03 H03A 0.9900 . ?
C03 H03B 0.9900 . ?
C04 C05 1.59(2) . ?
C04 H04A 0.9900 . ?
C04 H04B 0.9900 . ?
C05 H05A 0.9800 . ?
C05 H05B 0.9800 . ?
C05 H05C 0.9800 . ?
C02' C03' 1.574(18) . ?
C02' H02D 0.9800 . ?
C02' H02E 0.9800 . ?
C02' H02F 0.9800 . ?
C03' H03C 0.9900 . ?
C03' H03D 0.9900 . ?
C04' C05' 1.58(2) . ?
C04' H04C 0.9900 . ?
C04' H04D 0.9900 . ?
C05' H05D 0.9800 . ?
C05' H05E 0.9800 . ?
C05' H05F 0.9800 . ?
C106 C107 1.483(10) . ?
C106 H10C 0.9800 . ?
C106 H10D 0.9800 . ?
C106 H10E 0.9800 . ?
C107 H10F 0.9900 . ?
C107 H10G 0.9900 . ?
C108 C109 1.476(10) . ?
C108 H10H 0.9900 . ?
C108 H10I 0.9900 . ?
C109 H10J 0.9800 . ?
C109 H10K 0.9800 . ?
C109 H10L 0.9800 . ?
C110 C111 1.43(2) . ?
C110 H11B 0.9800 . ?
C110 H11C 0.9800 . ?
C110 H11D 0.9800 . ?
C10' C111 1.51(2) . ?
C10' H10M 0.9800 . ?
C10' H10N 0.9800 . ?
C10' H10O 0.9800 . ?
